data_2205384
loop_
_publ_author_name
'S. Sathiya Moorthi'
'K. Chinnakali'
'S. Nanjundan'
'P. Selvam'
'Hoong-Kun Fun'
'Xiao-Lan Yu'

_publ_section_title
;
 3-(3-Hydroxyphenyl)-1-(4-methoxyphenyl)prop-2-en-1-one
;
_journal_issue 3
_journal_name_full 'Acta Crystallographica Section E'
_journal_page_first o743
_journal_page_last o745
_journal_paper_doi 10.1107/S1600536805004915
_journal_volume 61
_journal_year 2005
_chemical_formula_iupac 'C16 H14 O3'
_chemical_formula_moiety 'C16 H14 O3'
_chemical_formula_sum 'C16 H14 O3'
_chemical_formula_weight 254.27
_chemical_name_systematic
;
3-(3-Hydroxyphenyl)-1-(4-methoxyphenyl)prop-2-en-1-one
;
_space_group_IT_number 2
_symmetry_cell_setting triclinic
_symmetry_space_group_name_Hall '-P 1'
_symmetry_space_group_name_H-M 'P -1'
_atom_sites_solution_hydrogens geom
_atom_sites_solution_primary direct
_atom_sites_solution_secondary difmap
_audit_creation_method SHELXL-97
_cell_angle_alpha 88.517(3)
_cell_angle_beta 85.574(3)
_cell_angle_gamma 81.742(3)
_cell_formula_units_Z 4
_cell_length_a 5.6459(9)
_cell_length_b 13.973(2)
_cell_length_c 16.875(3)
_cell_measurement_reflns_used 3262
_cell_measurement_temperature 293(2)
_cell_measurement_theta_max 26.686
_cell_measurement_theta_min 2.422
_cell_volume 1313.4(4)
_computing_cell_refinement 'SAINT (Siemens, 1996)'
_computing_data_collection 'SMART (Siemens, 1996)'
_computing_data_reduction SAINT
_computing_molecular_graphics SHELXTL
_computing_publication_material 'SHELXTL and PLATON (Spek, 2003)'
_computing_structure_refinement SHELXTL
_computing_structure_solution 'SHELXTL (Sheldrick, 1997)'
_diffrn_ambient_temperature 293(2)
_diffrn_measured_fraction_theta_full 0.994
_diffrn_measured_fraction_theta_max 0.994
_diffrn_measurement_device_type 'Siemens SMART CCD area-detector'
_diffrn_measurement_method \w
_diffrn_radiation_monochromator graphite
_diffrn_radiation_source 'fine-focus sealed tube'
_diffrn_radiation_type MoK\a
_diffrn_radiation_wavelength 0.71073
_diffrn_reflns_av_R_equivalents 0.0222
_diffrn_reflns_av_sigmaI/netI 0.0288
_diffrn_reflns_limit_h_max 6
_diffrn_reflns_limit_h_min -6
_diffrn_reflns_limit_k_max 16
_diffrn_reflns_limit_k_min -16
_diffrn_reflns_limit_l_max 20
_diffrn_reflns_limit_l_min -18
_diffrn_reflns_number 9588
_diffrn_reflns_theta_full 25.00
_diffrn_reflns_theta_max 25.00
_diffrn_reflns_theta_min 1.21
_diffrn_standards_number 0
_exptl_absorpt_coefficient_mu 0.088
_exptl_absorpt_correction_T_max 0.9723
_exptl_absorpt_correction_T_min 0.9571
_exptl_absorpt_correction_type multi-scan
_exptl_absorpt_process_details '(SADABS; Sheldrick, 1996)'
_exptl_crystal_colour colourless
_exptl_crystal_density_diffrn 1.286
_exptl_crystal_density_method 'not measured'
_exptl_crystal_description Block
_exptl_crystal_F_000 536
_exptl_crystal_size_max 0.50
_exptl_crystal_size_mid 0.41
_exptl_crystal_size_min 0.32
_refine_diff_density_max 0.236
_refine_diff_density_min -0.190
_refine_ls_extinction_method none
_refine_ls_goodness_of_fit_ref 1.040
_refine_ls_hydrogen_treatment constr
_refine_ls_matrix_type full
_refine_ls_number_parameters 365
_refine_ls_number_reflns 4603
_refine_ls_number_restraints 30
_refine_ls_restrained_S_all 1.059
_refine_ls_R_factor_all 0.0675
_refine_ls_R_factor_gt 0.0551
_refine_ls_shift/su_max 0.000
_refine_ls_shift/su_mean 0.000
_refine_ls_structure_factor_coef Fsqd
_refine_ls_weighting_details 'calc w = 1/[\s^2^(Fo^2^)+(0.1135P)^2^+0.018P] where P = (Fo^2^+2Fc^2^)/3'
_refine_ls_weighting_scheme calc
_refine_ls_wR_factor_gt 0.1573
_refine_ls_wR_factor_ref 0.1694
_reflns_number_gt 3571
_reflns_number_total 4603
_reflns_threshold_expression I>2\s(I)
_cod_data_source_file wn6330.cif
_cod_data_source_block I
_cod_database_code 2205384
_cod_database_fobs_code 2205384

loop_
_symmetry_equiv_pos_as_xyz
'x, y, z'
'-x, -y, -z'

loop_
_atom_site_label
_atom_site_fract_x
_atom_site_fract_y
_atom_site_fract_z
_atom_site_U_iso_or_equiv
_atom_site_adp_type
_atom_site_calc_flag
_atom_site_refinement_flags
_atom_site_occupancy
_atom_site_disorder_assembly
_atom_site_disorder_group
_atom_site_type_symbol
O1A 0.4935(3) 0.30502(11) 0.11599(9) 0.0987(5) Uani d . 1 . . O
O2A 0.8421(3) 0.76066(9) -0.03071(9) 0.0778(4) Uani d . 1 . . O
H2A 0.7350 0.7435 -0.0547 0.117 Uiso calc R 1 . . H
O3A 0.7584(3) 0.01208(11) 0.39515(10) 0.0973(5) Uani d D 1 . . O
C1A 0.7975(3) 0.61236(12) 0.03991(10) 0.0581(4) Uani d . 1 . . C
H1A 0.6648 0.6050 0.0125 0.070 Uiso calc R 1 . . H
C2A 0.9133(3) 0.69205(13) 0.02415(10) 0.0597(4) Uani d . 1 . . C
C3A 1.1084(3) 0.70379(15) 0.06546(11) 0.0692(5) Uani d . 1 . . C
H3A 1.1866 0.7576 0.0555 0.083 Uiso calc R 1 . . H
C4A 1.1864(3) 0.63576(15) 0.12128(11) 0.0711(5) Uani d . 1 . . C
H4A 1.3170 0.6443 0.1493 0.085 Uiso calc R 1 . . H
C5A 1.0755(3) 0.55521(14) 0.13656(10) 0.0649(5) Uani d . 1 . . C
H5A 1.1332 0.5091 0.1737 0.078 Uiso calc R 1 . . H
C6A 0.8759(3) 0.54288(12) 0.09609(9) 0.0559(4) Uani d . 1 . . C
C7A 0.7513(3) 0.45881(13) 0.10844(10) 0.0617(5) Uani d . 1 . . C
H7A 0.6273 0.4559 0.0757 0.074 Uiso calc R 1 . . H
C8A 0.7894(3) 0.38658(13) 0.15921(11) 0.0628(5) Uani d . 1 . . C
H8A 0.9090 0.3866 0.1941 0.075 Uiso calc R 1 . . H
C9A 0.6488(3) 0.30574(14) 0.16261(11) 0.0648(5) Uani d . 1 . . C
C10A 0.6875(3) 0.22845(12) 0.22313(10) 0.0567(4) Uani d . 1 . . C
C11A 0.8608(3) 0.22338(13) 0.27753(11) 0.0632(5) Uani d . 1 A . C
H11A 0.9637 0.2699 0.2754 0.076 Uiso calc R 1 . . H
C12A 0.8844(4) 0.15162(14) 0.33434(12) 0.0697(5) Uani d . 1 . . C
H12A 1.0023 0.1499 0.3701 0.084 Uiso calc R 1 A . H
C13A 0.7339(3) 0.08195(13) 0.33870(11) 0.0649(5) Uani d . 1 A . C
C14A 0.5605(4) 0.08483(14) 0.28511(12) 0.0718(5) Uani d . 1 . . C
H14A 0.4587 0.0379 0.2875 0.086 Uiso calc R 1 A . H
C15A 0.5384(3) 0.15653(14) 0.22862(11) 0.0689(5) Uani d . 1 A . C
H15A 0.4208 0.1576 0.1928 0.083 Uiso calc R 1 . . H
C16A 0.6177(9) -0.0535(3) 0.4088(3) 0.0937(14) Uani d PDU 0.50 A 1 C
H16A 0.6732 -0.0951 0.4517 0.141 Uiso calc PR 0.50 A 1 H
H16B 0.6189 -0.0910 0.3619 0.141 Uiso calc PR 0.50 A 1 H
H16C 0.4573 -0.0227 0.4228 0.141 Uiso calc PR 0.50 A 1 H
C16B 0.9007(14) 0.0012(5) 0.4527(4) 0.142(2) Uani d PDU 0.50 . 2 C
H16D 0.8752 -0.0559 0.4832 0.212 Uiso calc PR 0.50 . 2 H
H16E 0.8676 0.0566 0.4864 0.212 Uiso calc PR 0.50 . 2 H
H16F 1.0643 -0.0052 0.4310 0.212 Uiso calc PR 0.50 . 2 H
O1B 0.3588(3) 0.70575(11) 0.40941(9) 0.0926(5) Uani d . 1 . . O
O2B 1.0681(3) 0.24882(10) 0.50099(8) 0.0766(4) Uani d . 1 . . O
H2B 0.9407 0.2593 0.5283 0.115 Uiso calc R 1 . . H
O3B 0.2434(3) 0.96933(12) 0.10410(9) 0.0989(5) Uani d D 1 . . O
C1B 0.9097(3) 0.40241(13) 0.44563(10) 0.0594(5) Uani d . 1 . . C
H1B 0.7658 0.4019 0.4763 0.071 Uiso calc R 1 . . H
C2B 1.0915(3) 0.32552(13) 0.45130(10) 0.0604(5) Uani d . 1 . . C
C3B 1.3044(3) 0.32536(15) 0.40504(12) 0.0702(5) Uani d . 1 . . C
H3B 1.4269 0.2735 0.4078 0.084 Uiso calc R 1 . . H
C4B 1.3334(3) 0.40235(15) 0.35493(11) 0.0718(5) Uani d . 1 . . C
H4B 1.4773 0.4022 0.3241 0.086 Uiso calc R 1 . . H
C5B 1.1549(3) 0.47983(14) 0.34915(10) 0.0642(5) Uani d . 1 . . C
H5B 1.1785 0.5315 0.3150 0.077 Uiso calc R 1 . . H
C6B 0.9384(3) 0.48026(13) 0.39496(10) 0.0574(4) Uani d . 1 . . C
C7B 0.7410(3) 0.55965(13) 0.39310(10) 0.0624(5) Uani d . 1 . . C
H7B 0.6207 0.5593 0.4340 0.075 Uiso calc R 1 . . H
C8B 0.7096(3) 0.63163(14) 0.34159(11) 0.0661(5) Uani d . 1 . . C
H8B 0.8252 0.6364 0.2999 0.079 Uiso calc R 1 . . H
C9B 0.4938(3) 0.70499(13) 0.34894(11) 0.0659(5) Uani d . 1 . . C
C10B 0.4360(3) 0.77372(12) 0.28345(10) 0.0575(4) Uani d . 1 . . C
C11B 0.5894(3) 0.78382(13) 0.21632(11) 0.0634(5) Uani d . 1 B . C
H11B 0.7382 0.7452 0.2115 0.076 Uiso calc R 1 . . H
C12B 0.5266(4) 0.84919(14) 0.15716(12) 0.0719(5) Uani d . 1 . . C
H12B 0.6330 0.8552 0.1130 0.086 Uiso calc R 1 B . H
C13B 0.3051(4) 0.90621(13) 0.16295(12) 0.0674(5) Uani d . 1 B . C
C14B 0.1490(3) 0.89698(14) 0.22915(12) 0.0706(5) Uani d . 1 . . C
H14B -0.0007 0.9350 0.2335 0.085 Uiso calc R 1 B . H
C15B 0.2148(3) 0.83228(14) 0.28778(12) 0.0693(5) Uani d . 1 B . C
H15B 0.1085 0.8271 0.3321 0.083 Uiso calc R 1 . . H
C16C 0.0399(7) 1.0292(3) 0.1068(3) 0.0807(12) Uani d PDU 0.50 B 3 C
H16G 0.0342 1.0688 0.0595 0.121 Uiso calc PR 0.50 B 3 H
H16H 0.0299 1.0696 0.1525 0.121 Uiso calc PR 0.50 B 3 H
H16I -0.0924 0.9927 0.1105 0.121 Uiso calc PR 0.50 B 3 H
C16D 0.3691(14) 0.9912(5) 0.0393(4) 0.156(3) Uani d PDU 0.50 . 4 C
H16J 0.2739 1.0394 0.0092 0.234 Uiso calc PR 0.50 . 4 H
H16K 0.4155 0.9343 0.0080 0.234 Uiso calc PR 0.50 . 4 H
H16L 0.5101 1.0159 0.0534 0.234 Uiso calc PR 0.50 . 4 H

loop_
_atom_site_aniso_label
_atom_site_aniso_U_11
_atom_site_aniso_U_22
_atom_site_aniso_U_33
_atom_site_aniso_U_12
_atom_site_aniso_U_13
_atom_site_aniso_U_23
O1A 0.1092(12) 0.0989(11) 0.1013(12) -0.0380(9) -0.0578(10) 0.0276(9)
O2A 0.0909(10) 0.0649(8) 0.0818(10) -0.0192(7) -0.0213(7) 0.0083(7)
O3A 0.1266(13) 0.0757(10) 0.0895(11) -0.0096(9) -0.0231(10) 0.0211(9)
C1A 0.0566(9) 0.0641(11) 0.0537(10) -0.0059(8) -0.0077(8) -0.0084(8)
C2A 0.0637(10) 0.0588(10) 0.0566(10) -0.0083(8) -0.0029(8) -0.0062(8)
C3A 0.0689(11) 0.0763(12) 0.0655(12) -0.0210(9) -0.0011(9) -0.0124(10)
C4A 0.0631(11) 0.0932(14) 0.0613(11) -0.0204(10) -0.0114(9) -0.0101(11)
C5A 0.0643(11) 0.0778(13) 0.0522(10) -0.0046(9) -0.0097(8) -0.0056(9)
C6A 0.0558(9) 0.0623(11) 0.0486(9) -0.0047(8) -0.0030(7) -0.0075(8)
C7A 0.0630(10) 0.0658(11) 0.0561(10) -0.0043(8) -0.0125(8) -0.0025(9)
C8A 0.0628(10) 0.0702(12) 0.0566(10) -0.0093(9) -0.0125(8) 0.0001(9)
C9A 0.0634(11) 0.0702(12) 0.0616(11) -0.0062(9) -0.0166(9) -0.0021(9)
C10A 0.0548(9) 0.0581(10) 0.0565(10) -0.0035(8) -0.0074(8) -0.0055(8)
C11A 0.0626(10) 0.0595(11) 0.0689(12) -0.0080(8) -0.0160(9) -0.0008(9)
C12A 0.0744(12) 0.0651(12) 0.0714(12) -0.0049(9) -0.0257(10) -0.0019(10)
C13A 0.0738(11) 0.0562(11) 0.0629(11) -0.0008(9) -0.0105(9) 0.0006(9)
C14A 0.0764(12) 0.0651(12) 0.0772(13) -0.0188(10) -0.0114(10) 0.0013(10)
C15A 0.0650(11) 0.0752(13) 0.0695(12) -0.0132(9) -0.0199(9) 0.0020(10)
C16A 0.102(3) 0.079(3) 0.103(3) -0.023(2) -0.020(3) 0.027(3)
C16B 0.204(6) 0.111(4) 0.118(4) -0.023(4) -0.073(4) 0.036(3)
O1B 0.0940(10) 0.0939(11) 0.0762(9) 0.0121(8) 0.0278(8) 0.0147(8)
O2B 0.0802(9) 0.0685(9) 0.0751(9) 0.0042(7) 0.0028(7) 0.0019(7)
O3B 0.1239(13) 0.0852(11) 0.0803(11) -0.0010(10) 0.0060(9) 0.0230(9)
C1B 0.0586(10) 0.0688(11) 0.0492(10) -0.0057(8) 0.0017(7) -0.0075(8)
C2B 0.0642(11) 0.0620(11) 0.0535(10) -0.0019(8) -0.0052(8) -0.0100(8)
C3B 0.0607(11) 0.0737(13) 0.0727(12) 0.0029(9) -0.0033(9) -0.0129(10)
C4B 0.0581(11) 0.0880(14) 0.0677(12) -0.0083(10) 0.0062(9) -0.0137(11)
C5B 0.0640(11) 0.0760(12) 0.0533(10) -0.0125(9) -0.0018(8) -0.0054(9)
C6B 0.0581(10) 0.0659(11) 0.0484(9) -0.0077(8) -0.0044(7) -0.0104(8)
C7B 0.0631(10) 0.0679(11) 0.0551(10) -0.0083(9) 0.0009(8) -0.0032(9)
C8B 0.0633(11) 0.0694(12) 0.0630(11) -0.0057(9) 0.0058(8) -0.0020(9)
C9B 0.0675(11) 0.0648(11) 0.0638(11) -0.0110(9) 0.0086(9) -0.0026(9)
C10B 0.0577(9) 0.0549(10) 0.0597(10) -0.0100(8) 0.0021(8) -0.0062(8)
C11B 0.0621(10) 0.0587(11) 0.0674(11) -0.0075(8) 0.0060(8) -0.0023(9)
C12B 0.0792(13) 0.0640(12) 0.0690(12) -0.0091(10) 0.0156(10) -0.0016(10)
C13B 0.0806(13) 0.0535(10) 0.0671(12) -0.0084(9) -0.0013(10) 0.0001(9)
C14B 0.0655(11) 0.0695(12) 0.0728(12) 0.0010(9) 0.0010(9) -0.0036(10)
C15B 0.0651(11) 0.0769(13) 0.0633(11) -0.0081(9) 0.0088(9) -0.0010(10)
C16C 0.083(3) 0.064(2) 0.091(3) 0.003(2) -0.011(2) 0.021(2)
C16D 0.185(6) 0.134(5) 0.135(5) 0.004(4) 0.020(5) 0.052(4)

loop_
_atom_type_symbol
_atom_type_description
_atom_type_scat_dispersion_real
_atom_type_scat_dispersion_imag
_atom_type_scat_source
C C 0.0033 0.0016 'International Tables Vol C Tables 4.2.6.8 and 6.1.1.4'
H H 0.0000 0.0000 'International Tables Vol C Tables 4.2.6.8 and 6.1.1.4'
O O 0.0106 0.0060 'International Tables Vol C Tables 4.2.6.8 and 6.1.1.4'

loop_
_geom_angle_atom_site_label_1
_geom_angle_atom_site_label_2
_geom_angle_atom_site_label_3
_geom_angle
C2A O2A H2A 109.5
C16B O3A C16A 104.8(4)
C16B O3A C13A 129.4(3)
C16A O3A C13A 125.3(3)
C2A C1A C6A 121.13(16)
C2A C1A H1A 119.4
C6A C1A H1A 119.4
O2A C2A C3A 117.91(16)
O2A C2A C1A 122.48(16)
C3A C2A C1A 119.61(17)
C4A C3A C2A 119.66(17)
C4A C3A H3A 120.2
C2A C3A H3A 120.2
C3A C4A C5A 121.34(17)
C3A C4A H4A 119.3
C5A C4A H4A 119.3
C4A C5A C6A 119.72(17)
C4A C5A H5A 120.1
C6A C5A H5A 120.1
C1A C6A C5A 118.52(16)
C1A C6A C7A 118.69(15)
C5A C6A C7A 122.76(16)
C8A C7A C6A 129.07(17)
C8A C7A H7A 115.5
C6A C7A H7A 115.5
C7A C8A C9A 122.00(17)
C7A C8A H8A 119.0
C9A C8A H8A 119.0
O1A C9A C8A 119.06(17)
O1A C9A C10A 120.30(17)
C8A C9A C10A 120.59(15)
C11A C10A C15A 116.93(16)
C11A C10A C9A 123.92(16)
C15A C10A C9A 119.13(15)
C12A C11A C10A 121.63(17)
C12A C11A H11A 119.2
C10A C11A H11A 119.2
C11A C12A C13A 120.22(17)
C11A C12A H12A 119.9
C13A C12A H12A 119.9
O3A C13A C12A 119.57(18)
O3A C13A C14A 120.96(18)
C12A C13A C14A 119.46(17)
C15A C14A C13A 119.96(18)
C15A C14A H14A 120.0
C13A C14A H14A 120.0
C14A C15A C10A 121.80(17)
C14A C15A H15A 119.1
C10A C15A H15A 119.1
O3A C16A H16A 109.5
O3A C16A H16B 109.5
H16A C16A H16B 109.5
O3A C16A H16C 109.5
H16A C16A H16C 109.5
H16B C16A H16C 109.5
O3A C16B H16D 109.5
O3A C16B H16E 109.5
H16D C16B H16E 109.5
O3A C16B H16F 109.5
H16D C16B H16F 109.5
H16E C16B H16F 109.5
C2B O2B H2B 109.5
C16D O3B C16C 106.8(4)
C16D O3B C13B 129.7(4)
C16C O3B C13B 123.2(2)
C2B C1B C6B 121.09(16)
C2B C1B H1B 119.5
C6B C1B H1B 119.5
O2B C2B C3B 118.25(16)
O2B C2B C1B 122.12(16)
C3B C2B C1B 119.63(17)
C4B C3B C2B 119.40(17)
C4B C3B H3B 120.3
C2B C3B H3B 120.3
C3B C4B C5B 121.63(17)
C3B C4B H4B 119.2
C5B C4B H4B 119.2
C4B C5B C6B 119.43(18)
C4B C5B H5B 120.3
C6B C5B H5B 120.3
C1B C6B C5B 118.81(17)
C1B C6B C7B 118.14(15)
C5B C6B C7B 123.05(17)
C8B C7B C6B 128.84(17)
C8B C7B H7B 115.6
C6B C7B H7B 115.6
C7B C8B C9B 120.96(17)
C7B C8B H8B 119.5
C9B C8B H8B 119.5
O1B C9B C10B 120.38(17)
O1B C9B C8B 118.99(18)
C10B C9B C8B 120.58(16)
C11B C10B C15B 117.20(17)
C11B C10B C9B 123.98(16)
C15B C10B C9B 118.82(16)
C12B C11B C10B 121.53(17)
C12B C11B H11B 119.2
C10B C11B H11B 119.2
C11B C12B C13B 119.99(17)
C11B C12B H12B 120.0
C13B C12B H12B 120.0
O3B C13B C12B 119.63(18)
O3B C13B C14B 120.92(18)
C12B C13B C14B 119.45(18)
C15B C14B C13B 119.88(18)
C15B C14B H14B 120.1
C13B C14B H14B 120.1
C14B C15B C10B 121.95(17)
C14B C15B H15B 119.0
C10B C15B H15B 119.0
O3B C16C H16G 109.5
O3B C16C H16H 109.5
H16G C16C H16H 109.5
O3B C16C H16I 109.5
H16G C16C H16I 109.5
H16H C16C H16I 109.5
O3B C16D H16J 109.5
O3B C16D H16K 109.5
H16J C16D H16K 109.5
O3B C16D H16L 109.5
H16J C16D H16L 109.5
H16K C16D H16L 109.5

loop_
_geom_bond_atom_site_label_1
_geom_bond_atom_site_label_2
_geom_bond_distance
O1A C9A 1.224(2)
O2A C2A 1.356(2)
O2A H2A 0.82
O3A C16B 1.300(5)
O3A C16A 1.301(4)
O3A C13A 1.347(2)
C1A C2A 1.380(2)
C1A C6A 1.390(2)
C1A H1A 0.93
C2A C3A 1.379(3)
C3A C4A 1.372(3)
C3A H3A 0.93
C4A C5A 1.374(3)
C4A H4A 0.93
C5A C6A 1.395(2)
C5A H5A 0.93
C6A C7A 1.456(2)
C7A C8A 1.312(2)
C7A H7A 0.93
C8A C9A 1.468(3)
C8A H8A 0.93
C9A C10A 1.472(2)
C10A C11A 1.386(2)
C10A C15A 1.398(2)
C11A C12A 1.369(2)
C11A H11A 0.93
C12A C13A 1.378(3)
C12A H12A 0.93
C13A C14A 1.379(3)
C14A C15A 1.364(2)
C14A H14A 0.93
C15A H15A 0.93
C16A H16A 0.96
C16A H16B 0.96
C16A H16C 0.96
C16B H16D 0.96
C16B H16E 0.96
C16B H16F 0.96
O1B C9B 1.225(2)
O2B C2B 1.359(2)
O2B H2B 0.82
O3B C16D 1.310(5)
O3B C16C 1.319(4)
O3B C13B 1.344(2)
C1B C2B 1.382(2)
C1B C6B 1.386(2)
C1B H1B 0.93
C2B C3B 1.382(3)
C3B C4B 1.372(3)
C3B H3B 0.93
C4B C5B 1.376(3)
C4B H4B 0.93
C5B C6B 1.394(2)
C5B H5B 0.93
C6B C7B 1.457(2)
C7B C8B 1.314(2)
C7B H7B 0.93
C8B C9B 1.475(3)
C8B H8B 0.93
C9B C10B 1.470(2)
C10B C11B 1.388(2)
C10B C15B 1.390(3)
C11B C12B 1.368(2)
C11B H11B 0.93
C12B C13B 1.381(3)
C12B H12B 0.93
C13B C14B 1.384(3)
C14B C15B 1.360(3)
C14B H14B 0.93
C15B H15B 0.93
C16C H16G 0.96
C16C H16H 0.96
C16C H16I 0.96
C16D H16J 0.96
C16D H16K 0.96
C16D H16L 0.96

loop_
_geom_hbond_atom_site_label_D
_geom_hbond_atom_site_label_H
_geom_hbond_atom_site_label_A
_geom_hbond_site_symmetry_A
_geom_hbond_distance_DH
_geom_hbond_distance_HA
_geom_hbond_distance_DA
_geom_hbond_angle_DHA
C7A H7A O1A . 0.93 2.40 2.758(2) 102
C7B H7B O1B . 0.93 2.39 2.752(2) 103
C11A H11A Cg2 . 0.93 3.10 3.812(2) 134
C11B H11B Cg1 . 0.93 2.97 3.666(2) 133
O2A H2A O1A 2_665 0.82 1.92 2.737(2) 175
O2B H2B O1B 2_666 0.82 1.93 2.747(2) 176
C1B H1B O1B 2_666 0.93 2.53 3.234(2) 132
C16A H16A O2B 2_756 0.96 2.56 3.424(5) 149
C3B H3B Cg3 1_655 0.93 2.96 3.644(2) 131
C4A H4A Cg4 1_655 0.93 3.10 3.683(2) 122
C14A H14A Cg4 1_545 0.93 3.11 3.917(2) 146
C16A H16B Cg4 1_545 0.96 3.06 3.939(5) 152
C16C H16H Cg3 1_465 0.96 2.88 3.697(5) 144

loop_
_geom_torsion_atom_site_label_1
_geom_torsion_atom_site_label_2
_geom_torsion_atom_site_label_3
_geom_torsion_atom_site_label_4
_geom_torsion
_geom_torsion_publ_flag
C6A C1A C2A O2A 179.51(15) ?
C6A C1A C2A C3A -0.8(3) ?
O2A C2A C3A C4A -179.78(16) ?
C1A C2A C3A C4A 0.5(3) ?
C2A C3A C4A C5A 0.6(3) ?
C3A C4A C5A C6A -1.5(3) ?
C2A C1A C6A C5A -0.1(2) ?
C2A C1A C6A C7A -178.11(15) ?
C4A C5A C6A C1A 1.2(3) ?
C4A C5A C6A C7A 179.17(16) ?
C1A C6A C7A C8A -177.86(17) ?
C5A C6A C7A C8A 4.2(3) ?
C6A C7A C8A C9A -178.63(17) ?
C7A C8A C9A O1A 1.0(3) ?
C7A C8A C9A C10A -176.72(16) ?
O1A C9A C10A C11A 179.33(19) ?
C8A C9A C10A C11A -3.0(3) ?
O1A C9A C10A C15A -2.5(3) ?
C8A C9A C10A C15A 175.15(17) ?
C15A C10A C11A C12A -0.4(3) ?
C9A C10A C11A C12A 177.86(16) ?
C10A C11A C12A C13A 0.0(3) ?
C16B O3A C13A C12A 4.3(5) y
C16A O3A C13A C12A 175.0(3) ?
C16B O3A C13A C14A -175.7(5) ?
C16A O3A C13A C14A -5.0(4) y
C11A C12A C13A O3A -179.66(17) ?
C11A C12A C13A C14A 0.4(3) ?
O3A C13A C14A C15A 179.74(17) ?
C12A C13A C14A C15A -0.3(3) ?
C13A C14A C15A C10A -0.1(3) ?
C11A C10A C15A C14A 0.4(3) ?
C9A C10A C15A C14A -177.87(17) ?
C6B C1B C2B O2B 179.48(16) ?
C6B C1B C2B C3B -0.9(3) ?
O2B C2B C3B C4B -179.39(17) ?
C1B C2B C3B C4B 0.9(3) ?
C2B C3B C4B C5B -0.4(3) ?
C3B C4B C5B C6B -0.3(3) ?
C2B C1B C6B C5B 0.2(2) ?
C2B C1B C6B C7B -178.88(15) ?
C4B C5B C6B C1B 0.4(2) ?
C4B C5B C6B C7B 179.41(16) ?
C1B C6B C7B C8B -167.23(18) ?
C5B C6B C7B C8B 13.7(3) ?
C6B C7B C8B C9B 178.97(17) ?
C7B C8B C9B O1B 9.7(3) ?
C7B C8B C9B C10B -167.89(17) ?
O1B C9B C10B C11B 173.69(19) ?
C8B C9B C10B C11B -8.8(3) ?
O1B C9B C10B C15B -6.7(3) ?
C8B C9B C10B C15B 170.81(17) ?
C15B C10B C11B C12B 0.6(3) ?
C9B C10B C11B C12B -179.86(17) ?
C10B C11B C12B C13B -0.8(3) ?
C16D O3B C13B C12B -3.8(6) y
C16C O3B C13B C12B -176.9(3) ?
C16D O3B C13B C14B 176.6(5) ?
C16C O3B C13B C14B 3.6(4) y
C11B C12B C13B O3B -179.11(18) ?
C11B C12B C13B C14B 0.4(3) ?
O3B C13B C14B C15B 179.67(18) ?
C12B C13B C14B C15B 0.1(3) ?
C13B C14B C15B C10B -0.4(3) ?
C11B C10B C15B C14B 0.0(3) ?
C9B C10B C15B C14B -179.58(17) ?
